data_8104773
loop_
_publ_author_name
'Meng, Cong-Cong'
'He, Jing-Xian'
'Gou, Hao'

_publ_section_title
;
 Synthesis and crystal structure of catena-poly[aqua-bis(nitrato-\k 2
 O:O&#x2032;)- (\m 2-((1&#x00A0;H-imidazol-1-yl)methyl)benzene-\k 2
 N,N&#x2032;)-H2O-\k 2O]cadmium(II), C14H16N6O7Cd
;
_journal_issue 3
_journal_name_full 'Zeitschrift f\"ur Kristallographie - New Crystal Structures'
_journal_page_first 583
_journal_page_last 585
_journal_paper_doi 10.1515/ncrs-2020-0619
_journal_volume 236
_journal_year 2021
_chemical_formula_sum 'C14 H16 Cd N6 O7'
_chemical_formula_weight 492.73
_space_group_crystal_system monoclinic
_space_group_IT_number 14
_space_group_name_Hall '-P 2ybc'
_space_group_name_H-M_alt 'P 1 21/c 1'
_atom_sites_solution_hydrogens mixed
_cell_angle_alpha 90
_cell_angle_beta 93.2920(10)
_cell_angle_gamma 90
_cell_formula_units_Z 4
_cell_length_a 12.7095(3)
_cell_length_b 17.4705(4)
_cell_length_c 8.5763(3)
_cell_measurement_reflns_used 9996
_cell_measurement_temperature 296(2)
_cell_measurement_theta_max 27.48
_cell_measurement_theta_min 2.65
_cell_volume 1901.15(9)
_computing_cell_refinement 'Bruker SAINT'
_computing_data_collection 'Bruker APEX2'
_computing_data_reduction 'Bruker SAINT'
_computing_molecular_graphics 'Bruker SHELXTL'
_computing_publication_material 'Bruker SHELXTL'
_computing_structure_refinement 'SHELXL-2018/3 (Sheldrick, 2018)'
_computing_structure_solution 'SHELXT 2014/5 (Sheldrick, 2014)'
_diffrn_ambient_temperature 296(2)
_diffrn_measured_fraction_theta_full 0.994
_diffrn_measured_fraction_theta_max 0.995
_diffrn_measurement_device_type 'Bruker APEX-II CCD'
_diffrn_measurement_method '\f and \w scans'
_diffrn_radiation_type MoK\a
_diffrn_radiation_wavelength 0.71073
_diffrn_reflns_av_R_equivalents 0.0277
_diffrn_reflns_av_unetI/netI 0.0248
_diffrn_reflns_Laue_measured_fraction_full 0.994
_diffrn_reflns_Laue_measured_fraction_max 0.995
_diffrn_reflns_limit_h_max 16
_diffrn_reflns_limit_h_min -16
_diffrn_reflns_limit_k_max 22
_diffrn_reflns_limit_k_min -22
_diffrn_reflns_limit_l_max 8
_diffrn_reflns_limit_l_min -11
_diffrn_reflns_number 17257
_diffrn_reflns_point_group_measured_fraction_full 0.994
_diffrn_reflns_point_group_measured_fraction_max 0.995
_diffrn_reflns_theta_full 25.242
_diffrn_reflns_theta_max 27.491
_diffrn_reflns_theta_min 2.332
_exptl_absorpt_coefficient_mu 1.198
_exptl_absorpt_correction_type none
_exptl_crystal_colour colorless
_exptl_crystal_density_diffrn 1.721
_exptl_crystal_description block
_exptl_crystal_F_000 984
_exptl_crystal_size_max 0.180
_exptl_crystal_size_mid 0.140
_exptl_crystal_size_min 0.120
_refine_diff_density_max 0.599
_refine_diff_density_min -0.290
_refine_diff_density_rms 0.063
_refine_ls_extinction_coef .
_refine_ls_extinction_method none
_refine_ls_goodness_of_fit_ref 0.839
_refine_ls_hydrogen_treatment mixed
_refine_ls_matrix_type full
_refine_ls_number_parameters 255
_refine_ls_number_reflns 4347
_refine_ls_number_restraints 2
_refine_ls_restrained_S_all 0.839
_refine_ls_R_factor_all 0.0322
_refine_ls_R_factor_gt 0.0263
_refine_ls_shift/su_max 0.003
_refine_ls_shift/su_mean 0.000
_refine_ls_structure_factor_coef Fsqd
_refine_ls_weighting_details 'w=1/[\s^2^(Fo^2^)+(0.1000P)^2^+0.2571P] where P=(Fo^2^+2Fc^2^)/3'
_refine_ls_weighting_scheme calc
_refine_ls_wR_factor_gt 0.0940
_refine_ls_wR_factor_ref 0.1047
_reflns_Friedel_coverage 0.000
_reflns_Friedel_fraction_full .
_reflns_Friedel_fraction_max .
_reflns_number_gt 3836
_reflns_number_total 4347
_reflns_threshold_expression 'I > 2\s(I)'
_cod_data_source_file suppl_j_ncrs-2020-0619_suppl.cif
_cod_data_source_block a_a
_cod_original_sg_symbol_H-M 'P 21/c'
_cod_database_code 8104773
_shelx_space_group_comment
;
The symmetry employed for this shelxl refinement is uniquely defined
by the following loop, which should always be used as a source of
symmetry information in preference to the above space-group names.
They are only intended as comments.
;
_shelx_estimated_absorpt_t_min 0.813
_shelx_estimated_absorpt_t_max 0.870

loop_
_space_group_symop_operation_xyz
'x, y, z'
'-x, y+1/2, -z+1/2'
'-x, -y, -z'
'x, -y-1/2, z-1/2'

loop_
_atom_site_label
_atom_site_type_symbol
_atom_site_fract_x
_atom_site_fract_y
_atom_site_fract_z
_atom_site_U_iso_or_equiv
_atom_site_adp_type
_atom_site_occupancy
_atom_site_site_symmetry_order
_atom_site_calc_flag
_atom_site_refinement_flags_posn
_atom_site_refinement_flags_adp
_atom_site_refinement_flags_occupancy
_atom_site_disorder_assembly
_atom_site_disorder_group
C1 C 0.9029(3) 0.85918(17) 0.5993(4) 0.0453(7) Uani 1 1 d . . . . .
H1A H 0.864663 0.902448 0.638863 0.054 Uiso 1 1 calc R U . . .
H1B H 0.946804 0.837953 0.684911 0.054 Uiso 1 1 calc R U . . .
C2 C 0.8260(2) 0.79944(15) 0.5373(4) 0.0380(6) Uani 1 1 d . . . . .
C3 C 0.6887(2) 0.68823(14) 0.4117(3) 0.0361(6) Uani 1 1 d . . . . .
C4 C 0.7297(2) 0.82056(15) 0.4654(4) 0.0435(7) Uani 1 1 d . . . . .
H4 H 0.710885 0.871952 0.458652 0.052 Uiso 1 1 calc R U . . .
C5 C 0.7850(2) 0.66764(14) 0.4814(4) 0.0429(7) Uani 1 1 d . . . . .
H5 H 0.804352 0.616325 0.486235 0.051 Uiso 1 1 calc R U . . .
C6 C 0.85326(19) 0.72311(16) 0.5444(4) 0.0447(7) Uani 1 1 d . . . . .
H6 H 0.917875 0.708625 0.591684 0.054 Uiso 1 1 calc R U . . .
C7 C 0.6619(2) 0.76522(15) 0.4040(4) 0.0429(6) Uani 1 1 d . . . . .
H7 H 0.597279 0.779698 0.356769 0.051 Uiso 1 1 calc R U . . .
C8 C 0.6107(3) 0.62868(14) 0.3551(4) 0.0416(7) Uani 1 1 d . . . . .
H8A H 0.566469 0.648854 0.268751 0.050 Uiso 1 1 calc R U . . .
H8B H 0.647602 0.584172 0.318381 0.050 Uiso 1 1 calc R U . . .
C9 C 0.4474(2) 0.63175(13) 0.5052(4) 0.0344(6) Uani 1 1 d . . . . .
H9 H 0.408295 0.662706 0.435260 0.041 Uiso 1 1 calc R U . . .
C10 C 0.57615(18) 0.56456(13) 0.6113(3) 0.0348(5) Uani 1 1 d . . . . .
H10 H 0.640917 0.540456 0.629791 0.042 Uiso 1 1 calc R U . . .
C11 C 0.49548(19) 0.56439(13) 0.7059(3) 0.0334(5) Uani 1 1 d . . . . .
H11 H 0.494907 0.539529 0.801777 0.040 Uiso 1 1 calc R U . . .
C12 C 1.02184(19) 0.93879(14) 0.2643(4) 0.0394(6) Uani 1 1 d . . . . .
H12 H 1.024478 0.969607 0.176239 0.047 Uiso 1 1 calc R U . . .
C13 C 0.9418(2) 0.93711(15) 0.3623(4) 0.0429(6) Uani 1 1 d . . . . .
H13 H 0.880219 0.965937 0.354111 0.052 Uiso 1 1 calc R U . . .
C14 C 1.0629(2) 0.85634(16) 0.4435(4) 0.0377(6) Uani 1 1 d . . . . .
H14 H 1.098792 0.819168 0.503194 0.045 Uiso 1 1 calc R U . . .
Cd1 Cd 0.25711(2) 0.62897(2) 0.72705(2) 0.02835(10) Uani 1 1 d . . . . .
N1 N 0.41389(16) 0.60684(12) 0.6385(3) 0.0321(4) Uani 1 1 d . . . . .
N2 N 0.54515(16) 0.60664(12) 0.4835(3) 0.0321(4) Uani 1 1 d . . . . .
N3 N 0.96953(18) 0.88494(13) 0.4746(3) 0.0364(5) Uani 1 1 d . . . . .
N4 N 1.09821(17) 0.88791(13) 0.3157(3) 0.0355(5) Uani 1 1 d . . . . .
N5 N 0.3246(2) 0.57681(15) 1.0379(3) 0.0462(6) Uani 1 1 d . . . . .
N6 N 0.16370(18) 0.59363(14) 0.4187(3) 0.0400(5) Uani 1 1 d . . . . .
O1 O 0.32005(17) 0.64621(12) 0.9937(3) 0.0421(5) Uani 1 1 d . . . . .
O2 O 0.30656(17) 0.52576(11) 0.9374(3) 0.0518(5) Uani 1 1 d . . . . .
O3 O 0.3462(3) 0.56272(18) 1.1748(3) 0.1005(12) Uani 1 1 d . . . . .
O4 O 0.18826(16) 0.66020(10) 0.4704(2) 0.0397(4) Uani 1 1 d . . . . .
O5 O 0.18496(17) 0.53760(11) 0.5036(3) 0.0452(5) Uani 1 1 d . . . . .
O6 O 0.1208(2) 0.58865(16) 0.2886(3) 0.0815(9) Uani 1 1 d . . . . .
O7 O 0.27372(17) 0.75953(12) 0.7364(2) 0.0565(6) Uani 1 1 d D . . . .
H7A H 0.231101 0.783424 0.812925 0.12(2) Uiso 1 1 d DR . . . .
H7B H 0.293433 0.789077 0.645234 0.072(12) Uiso 1 1 d DR . . . .

loop_
_atom_site_aniso_label
_atom_site_aniso_U_11
_atom_site_aniso_U_22
_atom_site_aniso_U_33
_atom_site_aniso_U_23
_atom_site_aniso_U_13
_atom_site_aniso_U_12
Cd1 0.03235(14) 0.02599(13) 0.02695(14) 0.00018(5) 0.00371(9) 0.00222(5)
O4 0.0544(11) 0.0338(9) 0.0306(10) 0.0014(8) -0.0017(8) -0.0006(8)
O1 0.0536(11) 0.0401(9) 0.0323(11) 0.0012(8) -0.0011(9) 0.0022(9)
N2 0.0318(10) 0.0304(9) 0.0346(12) -0.0021(9) 0.0051(9) -0.0055(8)
O7 0.1035(17) 0.0286(10) 0.0394(13) -0.0004(8) 0.0204(12) 0.0002(9)
N3 0.0332(11) 0.0382(10) 0.0387(14) -0.0031(10) 0.0095(10) -0.0100(9)
O5 0.0577(11) 0.0341(9) 0.0446(13) 0.0004(9) 0.0094(9) -0.0036(8)
N1 0.0311(10) 0.0334(9) 0.0318(12) 0.0012(9) 0.0017(8) 0.0014(8)
O2 0.0653(12) 0.0377(9) 0.0538(14) 0.0066(10) 0.0156(11) 0.0109(9)
N4 0.0329(10) 0.0392(10) 0.0347(13) 0.0023(10) 0.0039(9) -0.0031(9)
C10 0.0299(11) 0.0299(11) 0.0447(16) 0.0000(10) 0.0019(10) -0.0004(9)
N6 0.0417(12) 0.0437(12) 0.0344(13) -0.0043(10) 0.0001(10) -0.0079(10)
C9 0.0329(13) 0.0362(13) 0.0339(16) 0.0029(9) 0.0013(11) 0.0000(8)
O6 0.106(2) 0.0809(18) 0.0532(17) -0.0066(14) -0.0335(16) -0.0257(15)
C14 0.0337(13) 0.0433(12) 0.0366(16) 0.0048(12) 0.0049(11) -0.0044(10)
C13 0.0381(13) 0.0346(12) 0.0566(19) -0.0007(12) 0.0064(12) -0.0021(10)
N5 0.0527(14) 0.0513(14) 0.0350(14) 0.0081(11) 0.0058(11) 0.0225(11)
C1 0.0438(16) 0.0515(14) 0.0424(19) -0.0050(13) 0.0179(14) -0.0179(12)
C11 0.0346(11) 0.0301(10) 0.0350(14) 0.0026(10) -0.0017(10) -0.0017(9)
C8 0.0423(15) 0.0450(16) 0.0388(18) -0.0034(11) 0.0140(13) -0.0096(10)
C2 0.0345(12) 0.0397(13) 0.0413(16) 0.0008(11) 0.0140(11) -0.0088(10)
C3 0.0353(12) 0.0369(12) 0.0371(15) 0.0024(11) 0.0100(11) -0.0068(10)
C12 0.0376(13) 0.0345(12) 0.0461(16) 0.0043(11) 0.0043(11) -0.0008(10)
C4 0.0364(13) 0.0334(11) 0.062(2) 0.0044(12) 0.0098(12) -0.0034(10)
C5 0.0360(12) 0.0310(11) 0.062(2) 0.0057(12) 0.0105(12) -0.0010(9)
O3 0.160(3) 0.098(2) 0.0421(16) 0.0259(16) -0.0024(18) 0.061(2)
C6 0.0297(11) 0.0449(13) 0.059(2) 0.0105(13) 0.0010(12) -0.0001(10)
C7 0.0335(11) 0.0395(13) 0.0556(19) 0.0073(12) 0.0017(12) 0.0010(10)

loop_
_atom_type_symbol
_atom_type_description
_atom_type_scat_dispersion_real
_atom_type_scat_dispersion_imag
_atom_type_scat_source
C C 0.0033 0.0016 'International Tables Vol C Tables 4.2.6.8 and 6.1.1.4'
H H 0.0000 0.0000 'International Tables Vol C Tables 4.2.6.8 and 6.1.1.4'
N N 0.0061 0.0033 'International Tables Vol C Tables 4.2.6.8 and 6.1.1.4'
O O 0.0106 0.0060 'International Tables Vol C Tables 4.2.6.8 and 6.1.1.4'
Cd Cd -0.8075 1.2024 'International Tables Vol C Tables 4.2.6.8 and 6.1.1.4'

loop_
_geom_angle_atom_site_label_1
_geom_angle_atom_site_label_2
_geom_angle_atom_site_label_3
_geom_angle
_geom_angle_site_symmetry_1
_geom_angle_site_symmetry_3
N1 Cd1 N4 162.27(9) . 4_476
N1 Cd1 O7 95.92(8) . .
N4 Cd1 O7 101.79(8) 4_476 .
N1 Cd1 O4 90.75(8) . .
N4 Cd1 O4 93.09(8) 4_476 .
O7 Cd1 O4 80.37(7) . .
N1 Cd1 O1 95.27(8) . .
N4 Cd1 O1 87.15(8) 4_476 .
O7 Cd1 O1 79.43(7) . .
O4 Cd1 O1 159.41(8) . .
N1 Cd1 O2 86.00(7) . .
N4 Cd1 O2 81.87(8) 4_476 .
O7 Cd1 O2 130.35(7) . .
O4 Cd1 O2 149.28(7) . .
O1 Cd1 O2 51.09(7) . .
N1 Cd1 O5 85.79(7) . .
N4 Cd1 O5 83.24(8) 4_476 .
O7 Cd1 O5 131.29(7) . .
O4 Cd1 O5 50.93(6) . .
O1 Cd1 O5 149.09(7) . .
O2 Cd1 O5 98.35(7) . .
N6 O4 Cd1 100.45(16) . .
N5 O1 Cd1 99.88(17) . .
C9 N2 C10 107.0(2) . .
C9 N2 C8 126.0(2) . .
C10 N2 C8 126.5(2) . .
Cd1 O7 H7A 113.5 . .
Cd1 O7 H7B 121.5 . .
H7A O7 H7B 119.4 . .
C14 N3 C13 107.9(2) . .
C14 N3 C1 126.1(3) . .
C13 N3 C1 125.7(3) . .
N6 O5 Cd1 90.22(15) . .
C9 N1 C11 105.7(2) . .
C9 N1 Cd1 125.74(18) . .
C11 N1 Cd1 128.58(19) . .
N5 O2 Cd1 90.63(15) . .
C14 N4 C12 105.6(2) . .
C14 N4 Cd1 125.80(19) . 4_675
C12 N4 Cd1 128.18(19) . 4_675
C11 C10 N2 107.0(2) . .
C11 C10 H10 126.5 . .
N2 C10 H10 126.5 . .
O6 N6 O5 123.6(3) . .
O6 N6 O4 118.1(3) . .
O5 N6 O4 118.3(2) . .
N1 C9 N2 111.1(2) . .
N1 C9 H9 124.4 . .
N2 C9 H9 124.4 . .
N4 C14 N3 111.0(3) . .
N4 C14 H14 124.5 . .
N3 C14 H14 124.5 . .
C12 C13 N3 106.3(2) . .
C12 C13 H13 126.9 . .
N3 C13 H13 126.9 . .
O3 N5 O2 122.9(3) . .
O3 N5 O1 119.0(3) . .
O2 N5 O1 118.1(2) . .
N3 C1 C2 110.1(3) . .
N3 C1 H1A 109.6 . .
C2 C1 H1A 109.6 . .
N3 C1 H1B 109.6 . .
C2 C1 H1B 109.6 . .
H1A C1 H1B 108.2 . .
C10 C11 N1 109.1(2) . .
C10 C11 H11 125.4 . .
N1 C11 H11 125.4 . .
N2 C8 C3 109.4(3) . .
N2 C8 H8A 109.8 . .
C3 C8 H8A 109.8 . .
N2 C8 H8B 109.8 . .
C3 C8 H8B 109.8 . .
H8A C8 H8B 108.2 . .
C6 C2 C4 119.3(3) . .
C6 C2 C1 119.9(3) . .
C4 C2 C1 120.7(3) . .
C5 C3 C7 118.9(2) . .
C5 C3 C8 120.9(2) . .
C7 C3 C8 120.1(2) . .
C13 C12 N4 109.2(3) . .
C13 C12 H12 125.4 . .
N4 C12 H12 125.4 . .
C7 C4 C2 119.9(3) . .
C7 C4 H4 120.0 . .
C2 C4 H4 120.0 . .
C3 C5 C6 120.4(2) . .
C3 C5 H5 119.8 . .
C6 C5 H5 119.8 . .
C2 C6 C5 120.5(2) . .
C2 C6 H6 119.7 . .
C5 C6 H6 119.7 . .
C4 C7 C3 121.0(3) . .
C4 C7 H7 119.5 . .
C3 C7 H7 119.5 . .

loop_
_geom_bond_atom_site_label_1
_geom_bond_atom_site_label_2
_geom_bond_distance
_geom_bond_site_symmetry_2
Cd1 N1 2.207(2) .
Cd1 N4 2.218(2) 4_476
Cd1 O7 2.292(2) .
Cd1 O4 2.3848(19) .
Cd1 O1 2.398(2) .
Cd1 O2 2.602(2) .
Cd1 O5 2.619(2) .
O4 N6 1.277(3) .
O1 N5 1.271(3) .
N2 C9 1.341(3) .
N2 C10 1.359(3) .
N2 C8 1.470(4) .
O7 H7A 0.9693 .
O7 H7B 0.9813 .
N3 C14 1.329(4) .
N3 C13 1.358(4) .
N3 C1 1.473(4) .
O5 N6 1.241(3) .
N1 C9 1.316(4) .
N1 C11 1.375(3) .
O2 N5 1.252(3) .
N4 C14 1.327(4) .
N4 C12 1.370(3) .
C10 C11 1.344(4) .
C10 H10 0.9300 .
N6 O6 1.216(3) .
C9 H9 0.9300 .
C14 H14 0.9300 .
C13 C12 1.356(4) .
C13 H13 0.9300 .
N5 O3 1.216(4) .
C1 C2 1.506(4) .
C1 H1A 0.9700 .
C1 H1B 0.9700 .
C11 H11 0.9300 .
C8 C3 1.498(4) .
C8 H8A 0.9700 .
C8 H8B 0.9700 .
C2 C6 1.378(4) .
C2 C4 1.389(4) .
C3 C5 1.379(4) .
C3 C7 1.388(3) .
C12 H12 0.9300 .
C4 C7 1.379(4) .
C4 H4 0.9300 .
C5 C6 1.389(4) .
C5 H5 0.9300 .
C6 H6 0.9300 .
C7 H7 0.9300 .
